data_4327002
loop_
_publ_author_name
'Samuel D. Cosham'
'Andrew L. Johnson'
'Kieran C. Molloy'
'Andrew J. Kingsley'

_publ_contact_author_address
;
Department of Chemistry,
University of Bath.
Claverton Down.
Bath.
BA2 7AY
United Kingdon
;
_publ_contact_author_email a.l.johnson@bath.ac.uk
_publ_contact_author_fax '+44 (0) 1225 386231'
_publ_contact_author_name
;
Dr. Andrew L. Johnson and Prof. Kieran C. Molloy
;
_publ_contact_author_phone '+44 (0) 1225 384467'
_publ_section_title
;
 Synthesis, Characterization, and Materials Chemistry of Group 4
 Silylimides
;
_journal_name_full 'Inorganic Chemistry'
_journal_page_first 12053
_journal_page_last 12063
_journal_paper_doi 10.1021/ic2015644
_journal_volume 50
_journal_year 2011
_chemical_formula_sum 'C20 H54 N6 Si2 Ti2'
_chemical_formula_weight 530.67
_chemical_name_systematic
; 
 ? 
;
_space_group_IT_number 14
_symmetry_cell_setting monoclinic
_symmetry_space_group_name_Hall '-P 2yn'
_symmetry_space_group_name_H-M 'P 1 21/n 1'
_atom_sites_solution_hydrogens geom
_atom_sites_solution_primary direct
_atom_sites_solution_secondary difmap
_audit_creation_method SHELXL-97
_cell_angle_alpha 90.00
_cell_angle_beta 97.4630(10)
_cell_angle_gamma 90.00
_cell_formula_units_Z 2
_cell_length_a 10.6660(3)
_cell_length_b 12.7800(3)
_cell_length_c 11.5560(3)
_cell_measurement_reflns_used 28631
_cell_measurement_temperature 100(2)
_cell_measurement_theta_max 30.52
_cell_measurement_theta_min 7.86
_cell_volume 1561.87(7)
_computing_cell_refinement 'HKL Scalepack (Otwinowski & Minor 1997)'
_computing_data_collection 'Kappa CCD'
_computing_data_reduction 'Denzo and Scalepak (Otwinowski & Minor, 1997)'
_computing_molecular_graphics 'ORTEP 3 for Windows (Farrugia, 1997)'
_computing_publication_material 'SHELXL-97 (Sheldrick, 1997)'
_computing_structure_refinement 'SHELXL-97 (Sheldrick, 1997)'
_computing_structure_solution 'SHELXS-86 (Sheldrick, 1986)'
_diffrn_ambient_temperature 100(2)
_diffrn_measured_fraction_theta_full 0.972
_diffrn_measured_fraction_theta_max 0.972
_diffrn_measurement_device_type 'Bruker Kappa CCD Diffractometer'
_diffrn_measurement_method 'omega and phi scans'
_diffrn_radiation_monochromator graphite
_diffrn_radiation_source 'fine-focus sealed tube'
_diffrn_radiation_type MoK\a
_diffrn_radiation_wavelength 0.71073
_diffrn_reflns_av_R_equivalents 0.0422
_diffrn_reflns_av_sigmaI/netI 0.0272
_diffrn_reflns_limit_h_max 15
_diffrn_reflns_limit_h_min -15
_diffrn_reflns_limit_k_max 18
_diffrn_reflns_limit_k_min -15
_diffrn_reflns_limit_l_max 16
_diffrn_reflns_limit_l_min -16
_diffrn_reflns_number 28631
_diffrn_reflns_theta_full 30.52
_diffrn_reflns_theta_max 30.52
_diffrn_reflns_theta_min 7.86
_diffrn_standards_decay_% 0
_diffrn_standards_interval_count 0
_diffrn_standards_interval_time 0
_diffrn_standards_number 0
_exptl_absorpt_coefficient_mu 0.605
_exptl_absorpt_correction_T_max 0.8886
_exptl_absorpt_correction_T_min 0.8635
_exptl_absorpt_correction_type multi-scan
_exptl_absorpt_process_details 'SORTAV (Blessing, 1995)'
_exptl_crystal_colour yellow
_exptl_crystal_density_diffrn 1.128
_exptl_crystal_description block
_exptl_crystal_F_000 576
_exptl_crystal_size_max 0.25
_exptl_crystal_size_mid 0.20
_exptl_crystal_size_min 0.20
_refine_diff_density_max 0.558
_refine_diff_density_min -0.386
_refine_diff_density_rms 0.056
_refine_ls_extinction_method none
_refine_ls_goodness_of_fit_ref 1.154
_refine_ls_hydrogen_treatment constr
_refine_ls_matrix_type full
_refine_ls_number_parameters 143
_refine_ls_number_reflns 4635
_refine_ls_number_restraints 0
_refine_ls_restrained_S_all 1.154
_refine_ls_R_factor_all 0.0635
_refine_ls_R_factor_gt 0.0468
_refine_ls_shift/su_max 0.000
_refine_ls_shift/su_mean 0.000
_refine_ls_structure_factor_coef Fsqd
_refine_ls_weighting_details 'calc w=1/[\s^2^(Fo^2^)+(0.0463P)^2^+0.8984P] where P=(Fo^2^+2Fc^2^)/3'
_refine_ls_weighting_scheme calc
_refine_ls_wR_factor_gt 0.1164
_refine_ls_wR_factor_ref 0.1266
_reflns_number_gt 3688
_reflns_number_total 4635
_reflns_threshold_expression >2sigma(I)
_cod_data_source_file ic2015644_si_003_04.cif
_cod_data_source_block 4
_cod_database_code 4327002

loop_
_symmetry_equiv_pos_as_xyz
'x, y, z'
'-x+1/2, y+1/2, -z+1/2'
'-x, -y, -z'
'x-1/2, -y-1/2, z-1/2'

loop_
_atom_site_label
_atom_site_type_symbol
_atom_site_fract_x
_atom_site_fract_y
_atom_site_fract_z
_atom_site_U_iso_or_equiv
_atom_site_adp_type
_atom_site_occupancy
_atom_site_symmetry_multiplicity
_atom_site_calc_flag
_atom_site_refinement_flags
Ti1 Ti 0.57781(3) 0.02135(3) 0.41454(3) 0.03096(11) Uani 1 1 d .
Si1 Si 0.43469(6) 0.22975(4) 0.50578(5) 0.04045(15) Uani 1 1 d .
N3 N 0.45822(15) 0.09687(12) 0.48907(13) 0.0332(3) Uani 1 1 d .
N1 N 0.74683(16) 0.07164(15) 0.45073(17) 0.0437(4) Uani 1 1 d .
N2 N 0.5316(2) 0.00526(16) 0.25154(15) 0.0462(4) Uani 1 1 d .
C1 C 0.8061(2) 0.0840(2) 0.5702(2) 0.0571(6) Uani 1 1 d .
H1A H 0.8806 0.0385 0.5839 0.086 Uiso 1 1 calc R
H1B H 0.7459 0.0648 0.6238 0.086 Uiso 1 1 calc R
H1C H 0.8320 0.1570 0.5836 0.086 Uiso 1 1 calc R
C2 C 0.8308(3) 0.1048(3) 0.3681(3) 0.0716(9) Uani 1 1 d .
H2A H 0.8522 0.1788 0.3809 0.107 Uiso 1 1 calc R
H2B H 0.7885 0.0951 0.2883 0.107 Uiso 1 1 calc R
H2C H 0.9083 0.0627 0.3794 0.107 Uiso 1 1 calc R
C3 C 0.6123(4) -0.0559(3) 0.1860(3) 0.0707(8) Uani 1 1 d .
H3A H 0.5661 -0.1177 0.1534 0.106 Uiso 1 1 calc R
H3B H 0.6877 -0.0781 0.2378 0.106 Uiso 1 1 calc R
H3C H 0.6377 -0.0133 0.1224 0.106 Uiso 1 1 calc R
C4 C 0.4187(3) 0.0407(3) 0.1788(3) 0.0756(9) Uani 1 1 d .
H4A H 0.4423 0.0886 0.1191 0.113 Uiso 1 1 calc R
H4B H 0.3635 0.0771 0.2271 0.113 Uiso 1 1 calc R
H4C H 0.3738 -0.0197 0.1410 0.113 Uiso 1 1 calc R
C11 C 0.5589(3) 0.2829(2) 0.6213(3) 0.0639(7) Uani 1 1 d .
H11A H 0.5496 0.2479 0.6961 0.077 Uiso 1 1 calc R
H11B H 0.6431 0.2639 0.6004 0.077 Uiso 1 1 calc R
C12 C 0.5560(3) 0.4004(2) 0.6403(3) 0.0740(8) Uani 1 1 d .
H12A H 0.5754 0.4363 0.5698 0.111 Uiso 1 1 calc R
H12B H 0.6189 0.4194 0.7064 0.111 Uiso 1 1 calc R
H12C H 0.4717 0.4212 0.6569 0.111 Uiso 1 1 calc R
C21 C 0.2753(3) 0.2562(2) 0.5573(2) 0.0572(6) Uani 1 1 d .
H21A H 0.2775 0.2273 0.6370 0.069 Uiso 1 1 calc R
H21B H 0.2648 0.3330 0.5630 0.069 Uiso 1 1 calc R
C22 C 0.1626(3) 0.2139(3) 0.4849(4) 0.0792(9) Uani 1 1 d .
H22A H 0.1579 0.2423 0.4057 0.119 Uiso 1 1 calc R
H22B H 0.0865 0.2338 0.5189 0.119 Uiso 1 1 calc R
H22C H 0.1685 0.1374 0.4820 0.119 Uiso 1 1 calc R
C31 C 0.4336(3) 0.3012(2) 0.3647(2) 0.0568(6) Uani 1 1 d .
H31A H 0.3685 0.2691 0.3066 0.068 Uiso 1 1 calc R
H31B H 0.4074 0.3744 0.3763 0.068 Uiso 1 1 calc R
C32 C 0.5573(3) 0.3031(3) 0.3138(3) 0.0782(9) Uani 1 1 d .
H32A H 0.6237 0.3324 0.3713 0.117 Uiso 1 1 calc R
H32B H 0.5480 0.3465 0.2433 0.117 Uiso 1 1 calc R
H32C H 0.5803 0.2317 0.2940 0.117 Uiso 1 1 calc R

loop_
_atom_site_aniso_label
_atom_site_aniso_U_11
_atom_site_aniso_U_22
_atom_site_aniso_U_33
_atom_site_aniso_U_23
_atom_site_aniso_U_13
_atom_site_aniso_U_12
Ti1 0.03303(17) 0.03185(18) 0.02841(16) 0.00043(12) 0.00551(11) 0.00084(12)
Si1 0.0468(3) 0.0303(3) 0.0433(3) -0.0014(2) 0.0023(2) 0.0045(2)
N3 0.0370(7) 0.0298(7) 0.0327(7) 0.0006(6) 0.0042(6) 0.0031(6)
N1 0.0343(8) 0.0465(10) 0.0498(10) 0.0074(8) 0.0035(7) -0.0010(7)
N2 0.0571(11) 0.0515(11) 0.0302(8) -0.0016(7) 0.0064(7) 0.0003(9)
C1 0.0445(12) 0.0619(15) 0.0608(15) -0.0032(12) -0.0087(10) -0.0012(11)
C2 0.0432(12) 0.093(2) 0.080(2) 0.0252(17) 0.0162(12) -0.0083(14)
C3 0.094(2) 0.0752(19) 0.0472(14) -0.0092(13) 0.0260(14) 0.0106(17)
C4 0.0760(19) 0.095(2) 0.0492(15) -0.0065(15) -0.0164(13) 0.0094(17)
C11 0.0686(16) 0.0444(13) 0.0725(17) -0.0081(12) -0.0137(13) -0.0020(12)
C12 0.0773(19) 0.0516(15) 0.091(2) -0.0214(15) 0.0040(16) -0.0115(14)
C21 0.0617(14) 0.0526(14) 0.0592(15) -0.0036(11) 0.0144(12) 0.0117(12)
C22 0.0523(15) 0.081(2) 0.105(3) -0.0056(19) 0.0133(16) 0.0094(15)
C31 0.0667(15) 0.0429(12) 0.0608(15) 0.0124(11) 0.0080(12) 0.0053(11)
C32 0.077(2) 0.071(2) 0.091(2) 0.0264(17) 0.0295(17) 0.0060(16)

loop_
_atom_type_symbol
_atom_type_description
_atom_type_scat_dispersion_real
_atom_type_scat_dispersion_imag
_atom_type_scat_source
C C 0.0033 0.0016 'International Tables Vol C Tables 4.2.6.8 and 6.1.1.4'
H H 0.0000 0.0000 'International Tables Vol C Tables 4.2.6.8 and 6.1.1.4'
N N 0.0061 0.0033 'International Tables Vol C Tables 4.2.6.8 and 6.1.1.4'
Ti Ti 0.2776 0.4457 'International Tables Vol C Tables 4.2.6.8 and 6.1.1.4'
Si Si 0.0817 0.0704 'International Tables Vol C Tables 4.2.6.8 and 6.1.1.4'

loop_
_geom_angle_atom_site_label_1
_geom_angle_atom_site_label_2
_geom_angle_atom_site_label_3
_geom_angle
_geom_angle_site_symmetry_1
_geom_angle_site_symmetry_3
N3 Ti1 N2 113.80(8) . .
N3 Ti1 N1 113.68(8) . .
N2 Ti1 N1 111.77(9) . .
N3 Ti1 N3 86.60(7) . 3_656
N2 Ti1 N3 116.08(8) . 3_656
N1 Ti1 N3 112.79(7) . 3_656
N3 Ti1 Ti1 44.02(5) . 3_656
N2 Ti1 Ti1 125.42(7) . 3_656
N1 Ti1 Ti1 122.81(6) . 3_656
N3 Ti1 Ti1 42.58(5) 3_656 3_656
N3 Si1 C31 111.52(11) . .
N3 Si1 C11 109.54(10) . .
C31 Si1 C11 111.52(14) . .
N3 Si1 C21 110.96(11) . .
C31 Si1 C21 106.36(13) . .
C11 Si1 C21 106.80(14) . .
Si1 N3 Ti1 131.82(10) . .
Si1 N3 Ti1 130.99(9) . 3_656
Ti1 N3 Ti1 93.40(7) . 3_656
C1 N1 C2 111.3(2) . .
C1 N1 Ti1 121.87(16) . .
C2 N1 Ti1 126.79(18) . .
C3 N2 C4 111.8(2) . .
C3 N2 Ti1 118.88(19) . .
C4 N2 Ti1 129.20(19) . .
N1 C1 H1A 109.5 . .
N1 C1 H1B 109.5 . .
H1A C1 H1B 109.5 . .
N1 C1 H1C 109.5 . .
H1A C1 H1C 109.5 . .
H1B C1 H1C 109.5 . .
N1 C2 H2A 109.5 . .
N1 C2 H2B 109.5 . .
H2A C2 H2B 109.5 . .
N1 C2 H2C 109.5 . .
H2A C2 H2C 109.5 . .
H2B C2 H2C 109.5 . .
N2 C3 H3A 109.5 . .
N2 C3 H3B 109.5 . .
H3A C3 H3B 109.5 . .
N2 C3 H3C 109.5 . .
H3A C3 H3C 109.5 . .
H3B C3 H3C 109.5 . .
N2 C4 H4A 109.5 . .
N2 C4 H4B 109.5 . .
H4A C4 H4B 109.5 . .
N2 C4 H4C 109.5 . .
H4A C4 H4C 109.5 . .
H4B C4 H4C 109.5 . .
C12 C11 Si1 115.7(2) . .
C12 C11 H11A 108.4 . .
Si1 C11 H11A 108.4 . .
C12 C11 H11B 108.4 . .
Si1 C11 H11B 108.4 . .
H11A C11 H11B 107.4 . .
C11 C12 H12A 109.5 . .
C11 C12 H12B 109.5 . .
H12A C12 H12B 109.5 . .
C11 C12 H12C 109.5 . .
H12A C12 H12C 109.5 . .
H12B C12 H12C 109.5 . .
C22 C21 Si1 116.9(2) . .
C22 C21 H21A 108.1 . .
Si1 C21 H21A 108.1 . .
C22 C21 H21B 108.1 . .
Si1 C21 H21B 108.1 . .
H21A C21 H21B 107.3 . .
C21 C22 H22A 109.5 . .
C21 C22 H22B 109.5 . .
H22A C22 H22B 109.5 . .
C21 C22 H22C 109.5 . .
H22A C22 H22C 109.5 . .
H22B C22 H22C 109.5 . .
C32 C31 Si1 116.1(2) . .
C32 C31 H31A 108.3 . .
Si1 C31 H31A 108.3 . .
C32 C31 H31B 108.3 . .
Si1 C31 H31B 108.3 . .
H31A C31 H31B 107.4 . .
C31 C32 H32A 109.5 . .
C31 C32 H32B 109.5 . .
H32A C32 H32B 109.5 . .
C31 C32 H32C 109.5 . .
H32A C32 H32C 109.5 . .
H32B C32 H32C 109.5 . .

loop_
_geom_bond_atom_site_label_1
_geom_bond_atom_site_label_2
_geom_bond_distance
_geom_bond_site_symmetry_2
Ti1 N3 1.8937(16) .
Ti1 N2 1.8953(18) .
Ti1 N1 1.9084(18) .
Ti1 N3 1.9448(16) 3_656
Ti1 Ti1 2.7939(6) 3_656
Si1 N3 1.7311(17) .
Si1 C31 1.868(3) .
Si1 C11 1.881(3) .
Si1 C21 1.903(3) .
N3 Ti1 1.9448(16) 3_656
N1 C1 1.450(3) .
N1 C2 1.454(3) .
N2 C3 1.447(3) .
N2 C4 1.449(4) .
C1 H1A 0.9800 .
C1 H1B 0.9800 .
C1 H1C 0.9800 .
C2 H2A 0.9800 .
C2 H2B 0.9800 .
C2 H2C 0.9800 .
C3 H3A 0.9800 .
C3 H3B 0.9800 .
C3 H3C 0.9800 .
C4 H4A 0.9800 .
C4 H4B 0.9800 .
C4 H4C 0.9800 .
C11 C12 1.518(4) .
C11 H11A 0.9900 .
C11 H11B 0.9900 .
C12 H12A 0.9800 .
C12 H12B 0.9800 .
C12 H12C 0.9800 .
C21 C22 1.475(5) .
C21 H21A 0.9900 .
C21 H21B 0.9900 .
C22 H22A 0.9800 .
C22 H22B 0.9800 .
C22 H22C 0.9800 .
C31 C32 1.513(4) .
C31 H31A 0.9900 .
C31 H31B 0.9900 .
C32 H32A 0.9800 .
C32 H32B 0.9800 .
C32 H32C 0.9800 .
